data_7105245
loop_
_publ_author_name
'Taylor, Stephen D'
'Howard, Whitney'
'Kaval, Necati'
'Hart, Robert'
'Krause, Jeanette A'
'Connick, William B'

_publ_section_title
;
 Solid-state materials for anion sensing in aqueous solution: highly
 selective colorimetric and luminescence-based detection of perchlorate
 using a platinum(II) salt.
;
_journal_issue 7
_journal_name_full 'Chemical communications (Cambridge, England)'
_journal_page_first 1070
_journal_page_last 1072
_journal_paper_doi 10.1039/b923278h
_journal_volume 46
_journal_year 2010
_chemical_formula_moiety 'C15 H11 N3 Cl Pt, Cl O4, H2 O'
_chemical_formula_sum 'C15 H13 Cl2 N3 O5 Pt'
_chemical_formula_weight 581.27
_chemical_name_systematic
;
?
;
_space_group_IT_number 2
_symmetry_cell_setting triclinic
_symmetry_space_group_name_Hall '-P 1'
_symmetry_space_group_name_H-M 'P -1'
_atom_sites_solution_hydrogens geom
_atom_sites_solution_primary direct
_atom_sites_solution_secondary difmap
_audit_creation_method SHELXL-97
_cell_angle_alpha 104.376(1)
_cell_angle_beta 103.628(1)
_cell_angle_gamma 90.548(2)
_cell_formula_units_Z 2
_cell_length_a 6.6281(2)
_cell_length_b 10.2133(3)
_cell_length_c 13.3506(4)
_cell_measurement_reflns_used 4245
_cell_measurement_temperature 150(2)
_cell_measurement_theta_max 67.35
_cell_measurement_theta_min 3.53
_cell_volume 848.59(4)
_computing_cell_refinement 'Bruker SAINT v6.45A'
_computing_data_collection 'Bruker SMART v5.632'
_computing_data_reduction 'Bruker SAINT v6.45A'
_computing_molecular_graphics 'Bruker SHELXTL v6.14'
_computing_publication_material 'Bruker SHELXTL v6.14'
_computing_structure_refinement 'Bruker SHELXTL v6.14'
_computing_structure_solution 'Bruker SHELXTL v6.14'
_diffrn_ambient_temperature 150(2)
_diffrn_measured_fraction_theta_full 0.935
_diffrn_measured_fraction_theta_max 0.935
_diffrn_measurement_device_type 'Bruker SMART6000 CCD'
_diffrn_measurement_method '\w scans'
_diffrn_radiation_monochromator graphite
_diffrn_radiation_source 'fine-focus sealed tube'
_diffrn_radiation_type CuK\a
_diffrn_radiation_wavelength 1.54178
_diffrn_reflns_av_R_equivalents 0.0335
_diffrn_reflns_av_sigmaI/netI 0.0437
_diffrn_reflns_limit_h_max 7
_diffrn_reflns_limit_h_min -7
_diffrn_reflns_limit_k_max 11
_diffrn_reflns_limit_k_min -12
_diffrn_reflns_limit_l_max 15
_diffrn_reflns_limit_l_min -15
_diffrn_reflns_number 6610
_diffrn_reflns_theta_full 67.47
_diffrn_reflns_theta_max 67.47
_diffrn_reflns_theta_min 3.53
_diffrn_standards_decay_% 0
_diffrn_standards_interval_count 0
_diffrn_standards_interval_time 0
_diffrn_standards_number 0
_exptl_absorpt_coefficient_mu 18.684
_exptl_absorpt_correction_T_max 0.6963
_exptl_absorpt_correction_T_min 0.5339
_exptl_absorpt_correction_type multi-scan
_exptl_absorpt_process_details 'SADABS v2.10 (Sheldrick)'
_exptl_crystal_colour red
_exptl_crystal_density_diffrn 2.275
_exptl_crystal_density_method 'not measured'
_exptl_crystal_description rod
_exptl_crystal_F_000 552
_exptl_crystal_size_max 0.18
_exptl_crystal_size_mid 0.03
_exptl_crystal_size_min 0.02
_refine_diff_density_max 1.939
_refine_diff_density_min -1.109
_refine_diff_density_rms 0.173
_refine_ls_extinction_method none
_refine_ls_goodness_of_fit_ref 1.011
_refine_ls_hydrogen_treatment constr
_refine_ls_matrix_type full
_refine_ls_number_parameters 235
_refine_ls_number_reflns 2853
_refine_ls_number_restraints 0
_refine_ls_restrained_S_all 1.011
_refine_ls_R_factor_all 0.0401
_refine_ls_R_factor_gt 0.0348
_refine_ls_shift/su_max 0.001
_refine_ls_shift/su_mean 0.000
_refine_ls_structure_factor_coef Fsqd
_refine_ls_weighting_details 'calc w=1/[\s^2^(Fo^2^)+(0.0573P)^2^+0.0000P] where P=(Fo^2^+2Fc^2^)/3'
_refine_ls_weighting_scheme calc
_refine_ls_wR_factor_gt 0.0821
_refine_ls_wR_factor_ref 0.0843
_reflns_number_gt 2578
_reflns_number_total 2853
_reflns_threshold_expression >2\s(I)
_cod_data_source_file b923278h.txt
_cod_data_source_block 5
_cod_depositor_comments
;
The following automatic conversions were performed:
'_symmetry_cell_setting' value 'Triclinic' changed to 'triclinic'
according to '/home/saulius/struct/CIF-dictionaries/cif_core.dic'
dictionary named 'cif_core.dic' version 2.4.1 from 2010-06-29.

Automatic conversion script
Id: cif_fix_enum 1527 2010-12-29 10:47:43Z saulius 
;
_cod_original_sg_symbol_H-M P-1
_cod_database_code 7105245

loop_
_symmetry_equiv_pos_as_xyz
'x, y, z'
'-x, -y, -z'

loop_
_atom_site_label
_atom_site_type_symbol
_atom_site_fract_x
_atom_site_fract_y
_atom_site_fract_z
_atom_site_U_iso_or_equiv
_atom_site_adp_type
_atom_site_occupancy
_atom_site_symmetry_multiplicity
_atom_site_calc_flag
_atom_site_refinement_flags
_atom_site_disorder_assembly
_atom_site_disorder_group
Pt Pt 0.75482(4) 0.50606(3) 0.51526(2) 0.02206(12) Uani 1 1 d . . .
Cl1 Cl 0.7438(3) 0.71968(16) 0.48578(13) 0.0285(4) Uani 1 1 d . . .
N1 N 0.8022(9) 0.5604(6) 0.6765(4) 0.0253(12) Uani 1 1 d . . .
N2 N 0.7654(9) 0.3264(6) 0.5400(5) 0.0244(12) Uani 1 1 d . . .
N3 N 0.7104(9) 0.3923(6) 0.3615(4) 0.0257(13) Uani 1 1 d . . .
C1 C 0.8195(11) 0.6847(7) 0.7417(6) 0.0301(16) Uani 1 1 d . . .
H1 H 0.8136 0.7609 0.7125 0.036 Uiso 1 1 calc R . .
C2 C 0.8457(12) 0.7053(8) 0.8502(6) 0.0335(17) Uani 1 1 d . . .
H2 H 0.8560 0.7946 0.8949 0.040 Uiso 1 1 calc R . .
C3 C 0.8570(12) 0.5963(8) 0.8933(6) 0.0379(18) Uani 1 1 d . . .
H3 H 0.8761 0.6097 0.9680 0.045 Uiso 1 1 calc R . .
C4 C 0.8402(12) 0.4660(8) 0.8273(6) 0.0373(18) Uani 1 1 d . . .
H4 H 0.8448 0.3896 0.8561 0.045 Uiso 1 1 calc R . .
C5 C 0.8168(11) 0.4488(7) 0.7188(6) 0.0269(15) Uani 1 1 d . . .
C6 C 0.7934(11) 0.3168(7) 0.6411(6) 0.0274(15) Uani 1 1 d . . .
C7 C 0.8051(12) 0.1899(7) 0.6604(6) 0.0326(17) Uani 1 1 d . . .
H7 H 0.8320 0.1805 0.7313 0.039 Uiso 1 1 calc R . .
C8 C 0.7766(12) 0.0759(7) 0.5743(6) 0.0345(17) Uani 1 1 d . . .
H8 H 0.7787 -0.0120 0.5863 0.041 Uiso 1 1 calc R . .
C9 C 0.7449(10) 0.0901(7) 0.4701(6) 0.0264(15) Uani 1 1 d . . .
H9 H 0.7287 0.0128 0.4113 0.032 Uiso 1 1 calc R . .
C10 C 0.7380(11) 0.2184(7) 0.4548(6) 0.0270(15) Uani 1 1 d . . .
C11 C 0.7096(11) 0.2591(7) 0.3530(5) 0.0270(15) Uani 1 1 d . . .
C12 C 0.6843(11) 0.1668(8) 0.2544(6) 0.0351(17) Uani 1 1 d . . .
H12 H 0.6860 0.0723 0.2490 0.042 Uiso 1 1 calc R . .
C13 C 0.6566(12) 0.2145(8) 0.1644(6) 0.0365(18) Uani 1 1 d . . .
H13 H 0.6366 0.1527 0.0961 0.044 Uiso 1 1 calc R . .
C14 C 0.6579(11) 0.3526(8) 0.1738(6) 0.0320(17) Uani 1 1 d . . .
H14 H 0.6412 0.3865 0.1125 0.038 Uiso 1 1 calc R . .
C15 C 0.6841(11) 0.4410(8) 0.2742(6) 0.0301(16) Uani 1 1 d . . .
H15 H 0.6835 0.5359 0.2816 0.036 Uiso 1 1 calc R . .
Cl2 Cl 0.4058(3) 0.22771(18) 0.86820(13) 0.0343(4) Uani 1 1 d . . .
O1 O 0.3043(10) 0.1448(6) 0.9169(5) 0.0541(16) Uani 1 1 d . . .
O2 O 0.3684(12) 0.1699(7) 0.7564(4) 0.0614(19) Uani 1 1 d . . .
O3 O 0.3400(13) 0.3608(7) 0.8902(6) 0.072(2) Uani 1 1 d . . .
O4 O 0.6241(11) 0.2348(8) 0.9159(5) 0.0663(19) Uani 1 1 d . . .
O5 O 0.8816(13) 0.0106(8) 0.8455(7) 0.084(2) Uani 1 1 d . . .
H51 H 0.9990 0.0630 0.8802 0.125 Uiso 1 1 d . . .
H52 H 0.8162 0.0774 0.8806 0.125 Uiso 1 1 d . . .

loop_
_atom_site_aniso_label
_atom_site_aniso_U_11
_atom_site_aniso_U_22
_atom_site_aniso_U_33
_atom_site_aniso_U_23
_atom_site_aniso_U_13
_atom_site_aniso_U_12
Pt 0.02197(18) 0.01727(17) 0.02775(18) 0.00716(11) 0.00632(11) -0.00002(11)
Cl1 0.0289(9) 0.0175(8) 0.0415(10) 0.0111(7) 0.0094(7) 0.0009(7)
N1 0.028(3) 0.020(3) 0.026(3) 0.006(2) 0.005(2) -0.003(2)
N2 0.023(3) 0.016(3) 0.035(3) 0.009(2) 0.006(2) 0.000(2)
N3 0.024(3) 0.026(3) 0.025(3) 0.004(2) 0.005(2) 0.001(3)
C1 0.027(4) 0.023(4) 0.044(4) 0.010(3) 0.013(3) 0.002(3)
C2 0.032(4) 0.029(4) 0.038(4) 0.004(3) 0.011(3) 0.004(3)
C3 0.038(5) 0.046(5) 0.031(4) 0.007(3) 0.015(3) 0.000(4)
C4 0.039(5) 0.038(5) 0.041(5) 0.018(4) 0.012(3) 0.008(4)
C5 0.021(4) 0.019(4) 0.042(4) 0.012(3) 0.006(3) 0.000(3)
C6 0.027(4) 0.021(4) 0.035(4) 0.012(3) 0.006(3) -0.004(3)
C7 0.036(4) 0.026(4) 0.037(4) 0.009(3) 0.009(3) 0.004(3)
C8 0.035(4) 0.018(4) 0.053(5) 0.014(3) 0.011(3) 0.001(3)
C9 0.021(4) 0.019(4) 0.040(4) 0.008(3) 0.007(3) 0.000(3)
C10 0.022(4) 0.022(4) 0.038(4) 0.010(3) 0.009(3) 0.001(3)
C11 0.027(4) 0.023(4) 0.029(4) 0.004(3) 0.007(3) -0.001(3)
C12 0.024(4) 0.033(4) 0.044(5) 0.004(3) 0.007(3) 0.000(3)
C13 0.031(4) 0.038(5) 0.038(4) 0.005(3) 0.009(3) 0.003(4)
C14 0.028(4) 0.039(5) 0.027(4) 0.006(3) 0.005(3) 0.001(3)
C15 0.022(4) 0.029(4) 0.043(4) 0.017(3) 0.007(3) -0.003(3)
Cl2 0.0493(11) 0.0261(9) 0.0305(9) 0.0082(7) 0.0148(8) -0.0002(8)
O1 0.065(4) 0.049(4) 0.056(4) 0.019(3) 0.023(3) -0.013(3)
O2 0.094(5) 0.058(4) 0.023(3) -0.003(3) 0.011(3) -0.006(4)
O3 0.117(7) 0.039(4) 0.086(5) 0.028(4) 0.059(5) 0.026(4)
O4 0.058(4) 0.087(6) 0.059(4) 0.023(4) 0.020(3) -0.001(4)
O5 0.089(6) 0.054(5) 0.110(7) 0.026(4) 0.024(5) 0.000(4)

loop_
_atom_type_symbol
_atom_type_description
_atom_type_scat_dispersion_real
_atom_type_scat_dispersion_imag
_atom_type_scat_source
C C 0.0181 0.0091 'International Tables Vol C Tables 4.2.6.8 and 6.1.1.4'
H H 0.0000 0.0000 'International Tables Vol C Tables 4.2.6.8 and 6.1.1.4'
N N 0.0311 0.0180 'International Tables Vol C Tables 4.2.6.8 and 6.1.1.4'
O O 0.0492 0.0322 'International Tables Vol C Tables 4.2.6.8 and 6.1.1.4'
Cl Cl 0.3639 0.7018 'International Tables Vol C Tables 4.2.6.8 and 6.1.1.4'
Pt Pt -4.5932 6.9264 'International Tables Vol C Tables 4.2.6.8 and 6.1.1.4'

loop_
_geom_angle_atom_site_label_1
_geom_angle_atom_site_label_2
_geom_angle_atom_site_label_3
_geom_angle
_geom_angle_site_symmetry_1
_geom_angle_site_symmetry_3
_geom_angle_publ_flag
N2 Pt N1 81.3(2) . . ?
N2 Pt N3 80.6(2) . . ?
N1 Pt N3 162.0(2) . . ?
N2 Pt Cl1 179.74(17) . . ?
N1 Pt Cl1 98.73(16) . . ?
N3 Pt Cl1 99.32(17) . . ?
C1 N1 C5 119.5(6) . . ?
C1 N1 Pt 128.5(5) . . ?
C5 N1 Pt 112.1(4) . . ?
C6 N2 C10 123.8(6) . . ?
C6 N2 Pt 118.0(5) . . ?
C10 N2 Pt 118.2(5) . . ?
C11 N3 C15 121.0(6) . . ?
C11 N3 Pt 113.2(4) . . ?
C15 N3 Pt 125.8(5) . . ?
N1 C1 C2 121.7(7) . . ?
C3 C2 C1 119.7(7) . . ?
C2 C3 C4 119.7(7) . . ?
C5 C4 C3 119.2(7) . . ?
C4 C5 N1 120.2(7) . . ?
C4 C5 C6 124.2(6) . . ?
N1 C5 C6 115.5(6) . . ?
N2 C6 C7 118.8(7) . . ?
N2 C6 C5 113.1(6) . . ?
C7 C6 C5 128.0(7) . . ?
C6 C7 C8 118.9(7) . . ?
C7 C8 C9 120.4(7) . . ?
C10 C9 C8 118.6(7) . . ?
N2 C10 C9 119.4(6) . . ?
N2 C10 C11 112.1(6) . . ?
C9 C10 C11 128.4(7) . . ?
N3 C11 C12 121.0(7) . . ?
N3 C11 C10 115.8(6) . . ?
C12 C11 C10 123.2(7) . . ?
C13 C12 C11 118.9(8) . . ?
C12 C13 C14 119.8(7) . . ?
C13 C14 C15 119.1(7) . . ?
N3 C15 C14 120.2(7) . . ?
O3 Cl2 O2 111.0(4) . . ?
O3 Cl2 O4 107.8(5) . . ?
O2 Cl2 O4 109.5(4) . . ?
O3 Cl2 O1 110.4(4) . . ?
O2 Cl2 O1 110.8(4) . . ?
O4 Cl2 O1 107.2(4) . . ?

loop_
_geom_bond_atom_site_label_1
_geom_bond_atom_site_label_2
_geom_bond_distance
_geom_bond_site_symmetry_2
_geom_bond_publ_flag
Pt N2 1.943(5) . ?
Pt N1 2.031(5) . ?
Pt N3 2.043(5) . ?
Pt Cl1 2.3101(15) . ?
N1 C1 1.336(9) . ?
N1 C5 1.387(8) . ?
N2 C6 1.347(9) . ?
N2 C10 1.349(9) . ?
N3 C11 1.337(9) . ?
N3 C15 1.353(9) . ?
C1 C2 1.380(11) . ?
C2 C3 1.369(11) . ?
C3 C4 1.388(11) . ?
C4 C5 1.385(11) . ?
C5 C6 1.464(10) . ?
C6 C7 1.383(10) . ?
C7 C8 1.393(11) . ?
C8 C9 1.402(10) . ?
C9 C10 1.374(10) . ?
C10 C11 1.489(9) . ?
C11 C12 1.387(10) . ?
C12 C13 1.380(11) . ?
C13 C14 1.385(11) . ?
C14 C15 1.388(11) . ?
Cl2 O3 1.413(6) . ?
Cl2 O2 1.423(6) . ?
Cl2 O4 1.430(7) . ?
Cl2 O1 1.435(6) . ?

loop_
_geom_hbond_atom_site_label_D
_geom_hbond_atom_site_label_H
_geom_hbond_atom_site_label_A
_geom_hbond_distance_DH
_geom_hbond_distance_HA
_geom_hbond_distance_DA
_geom_hbond_angle_DHA
_geom_hbond_site_symmetry_D
_geom_hbond_site_symmetry_H
_geom_hbond_site_symmetry_A
_geom_hbond_publ_flag
O5 H51 O1 0.90 2.08 2.942(10) 160 . . 1_655 ?
O5 H52 O4 0.90 2.09 2.967(11) 163 . . 1_555 ?

loop_
_geom_torsion_atom_site_label_1
_geom_torsion_atom_site_label_2
_geom_torsion_atom_site_label_3
_geom_torsion_atom_site_label_4
_geom_torsion
_geom_torsion_site_symmetry_1
_geom_torsion_site_symmetry_2
_geom_torsion_site_symmetry_3
_geom_torsion_site_symmetry_4
_geom_torsion_publ_flag
N2 Pt N1 C1 -180.0(6) . . . . ?
N3 Pt N1 C1 -179.8(6) . . . . ?
Cl1 Pt N1 C1 0.3(6) . . . . ?
N2 Pt N1 C5 0.0(5) . . . . ?
N3 Pt N1 C5 0.2(10) . . . . ?
Cl1 Pt N1 C5 -179.8(4) . . . . ?
N1 Pt N2 C6 0.8(5) . . . . ?
N3 Pt N2 C6 -179.1(5) . . . . ?
Cl1 Pt N2 C6 100(40) . . . . ?
N1 Pt N2 C10 178.8(5) . . . . ?
N3 Pt N2 C10 -1.1(5) . . . . ?
Cl1 Pt N2 C10 -82(40) . . . . ?
N2 Pt N3 C11 0.2(5) . . . . ?
N1 Pt N3 C11 0.0(10) . . . . ?
Cl1 Pt N3 C11 179.9(5) . . . . ?
N2 Pt N3 C15 -179.7(6) . . . . ?
N1 Pt N3 C15 -179.9(6) . . . . ?
Cl1 Pt N3 C15 0.1(6) . . . . ?
C5 N1 C1 C2 -1.9(11) . . . . ?
Pt N1 C1 C2 178.1(5) . . . . ?
N1 C1 C2 C3 0.8(11) . . . . ?
C1 C2 C3 C4 -0.5(12) . . . . ?
C2 C3 C4 C5 1.4(12) . . . . ?
C3 C4 C5 N1 -2.5(11) . . . . ?
C3 C4 C5 C6 -178.7(7) . . . . ?
C1 N1 C5 C4 2.7(10) . . . . ?
Pt N1 C5 C4 -177.2(6) . . . . ?
C1 N1 C5 C6 179.3(6) . . . . ?
Pt N1 C5 C6 -0.7(8) . . . . ?
C10 N2 C6 C7 3.2(11) . . . . ?
Pt N2 C6 C7 -178.9(5) . . . . ?
C10 N2 C6 C5 -179.2(6) . . . . ?
Pt N2 C6 C5 -1.4(8) . . . . ?
C4 C5 C6 N2 177.7(7) . . . . ?
N1 C5 C6 N2 1.3(9) . . . . ?
C4 C5 C6 C7 -5.1(12) . . . . ?
N1 C5 C6 C7 178.5(7) . . . . ?
N2 C6 C7 C8 -3.3(11) . . . . ?
C5 C6 C7 C8 179.6(7) . . . . ?
C6 C7 C8 C9 2.5(12) . . . . ?
C7 C8 C9 C10 -1.4(11) . . . . ?
C6 N2 C10 C9 -2.2(10) . . . . ?
Pt N2 C10 C9 179.9(5) . . . . ?
C6 N2 C10 C11 179.7(6) . . . . ?
Pt N2 C10 C11 1.8(8) . . . . ?
C8 C9 C10 N2 1.2(10) . . . . ?
C8 C9 C10 C11 179.0(7) . . . . ?
C15 N3 C11 C12 0.8(11) . . . . ?
Pt N3 C11 C12 -179.1(5) . . . . ?
C15 N3 C11 C10 -179.4(6) . . . . ?
Pt N3 C11 C10 0.7(8) . . . . ?
N2 C10 C11 N3 -1.6(9) . . . . ?
C9 C10 C11 N3 -179.5(7) . . . . ?
N2 C10 C11 C12 178.2(6) . . . . ?
C9 C10 C11 C12 0.2(12) . . . . ?
N3 C11 C12 C13 -1.0(11) . . . . ?
C10 C11 C12 C13 179.3(7) . . . . ?
C11 C12 C13 C14 1.1(11) . . . . ?
C12 C13 C14 C15 -1.0(11) . . . . ?
C11 N3 C15 C14 -0.7(10) . . . . ?
Pt N3 C15 C14 179.1(5) . . . . ?
C13 C14 C15 N3 0.8(11) . . . . ?
